data_7038676
loop_
_publ_author_name
'Delgado, Esther'
'G\'omez-Garc\'ia, Carlos J'
'Hern\'andez, Diego'
'Hern\'andez, Elisa'
'Mart\'in, Avelino'
'Zamora, F\'elix'

_publ_section_title
;
 Unprecedented layered coordination polymers of dithiolene group 10
 metals: magnetic and electrical properties.
;
_journal_issue 15
_journal_name_full 'Dalton transactions (Cambridge, England : 2003)'
_journal_page_first 6696
_journal_page_last 6701
_journal_paper_doi 10.1039/c6dt00464d
_journal_volume 45
_journal_year 2016
_chemical_formula_moiety 'C20 H22 Cl4 K2 O3 Pt S4'
_chemical_formula_sum 'C20 H22 Cl4 K2 O3 Pt S4'
_chemical_formula_weight 853.7
_space_group_IT_number 2
_symmetry_cell_setting triclinic
_symmetry_Int_Tables_number 2
_symmetry_space_group_name_Hall '-P 1'
_symmetry_space_group_name_H-M 'P -1'
_atom_sites_solution_hydrogens geom
_atom_sites_solution_primary heavy
_atom_sites_solution_secondary difmap
_audit_conform_dict_location ftp://ftp.iucr.org/pub/cif_core.dic
_audit_conform_dict_name cif_core.dic
_audit_conform_dict_version 2.4.3
_audit_creation_date 2015-01-29T11:03:39-00:00
_audit_creation_method 'WinGX routine CIF_UPDATE'
_audit_update_record
;
2016-01-27 deposited with the CCDC.
2016-03-02 downloaded from the CCDC.
;
_cell_angle_alpha 82.782(5)
_cell_angle_beta 74.848(5)
_cell_angle_gamma 76.633(7)
_cell_formula_units_Z 2
_cell_length_a 8.2056(7)
_cell_length_b 12.7042(11)
_cell_length_c 14.4749(8)
_cell_measurement_reflns_used 120
_cell_measurement_temperature 200(2)
_cell_measurement_theta_max 20
_cell_measurement_theta_min 3
_cell_measurement_wavelength 0.71073
_cell_volume 1413.6(2)
_computing_cell_refinement 'Dirax/lsq (Duisenberg & Schreurs, 1989-2000)'
_computing_data_collection 'Collect (Bruker AXS BV, 1997-2004)'
_computing_data_reduction 'EvalCCD (Duisenberg & Schreurs 1990-2000)'
_computing_molecular_graphics 'DIAMOND (Brandenburg, 2006)'
_computing_publication_material 'WinGX publication routines (Farrugia, 2012)'
_computing_structure_refinement 'SHELXL-2014/7 (Sheldrick, 2014)'
_computing_structure_solution 'SHELXT-2014 (Sheldrick, 2014)'
_diffrn_ambient_temperature 200(2)
_diffrn_detector 'CCD plate'
_diffrn_detector_area_resol_mean 9
_diffrn_measured_fraction_theta_full 0.998
_diffrn_measured_fraction_theta_max 0.997
_diffrn_measurement_device '95mm CCD camera on \k-goniostat'
_diffrn_measurement_device_type KappaCCD
_diffrn_measurement_method 'CCD rotation images, thick slices'
_diffrn_orient_matrix_UB_11 0.01
_diffrn_orient_matrix_UB_12 0
_diffrn_orient_matrix_UB_13 0
_diffrn_orient_matrix_UB_21 0
_diffrn_orient_matrix_UB_22 0.01
_diffrn_orient_matrix_UB_23 0
_diffrn_orient_matrix_UB_31 0
_diffrn_orient_matrix_UB_32 0
_diffrn_orient_matrix_UB_33 0.01
_diffrn_radiation_monochromator 'horizonally mounted graphite crystal'
_diffrn_radiation_probe x-ray
_diffrn_radiation_type MoK\a
_diffrn_radiation_wavelength 0.71073
_diffrn_reflns_av_R_equivalents 0.0944
_diffrn_reflns_av_unetI/netI 0.0682
_diffrn_reflns_Laue_measured_fraction_full 0.998
_diffrn_reflns_Laue_measured_fraction_max 0.997
_diffrn_reflns_limit_h_max 10
_diffrn_reflns_limit_h_min -10
_diffrn_reflns_limit_k_max 16
_diffrn_reflns_limit_k_min -16
_diffrn_reflns_limit_l_max 17
_diffrn_reflns_limit_l_min -18
_diffrn_reflns_number 30685
_diffrn_reflns_point_group_measured_fraction_full 0.998
_diffrn_reflns_point_group_measured_fraction_max 0.997
_diffrn_reflns_reduction_process
;
        Scaled and merged with Sortav
        R.H. Blessing, (1987) Cryst. Rev. 1, 3-58
        R.H. Blessing, (1989) J. Appl. Cryst. 22, 396-397
;
_diffrn_reflns_theta_full 25
_diffrn_reflns_theta_max 27.5
_diffrn_reflns_theta_min 3.256
_diffrn_source 'Enraf Nonius FR590'
_diffrn_standards_number 0
_exptl_absorpt_coefficient_mu 5.954
_exptl_absorpt_correction_T_max 0.343
_exptl_absorpt_correction_T_min 0.212
_exptl_absorpt_correction_type multi-scan
_exptl_absorpt_process_details
;
 R.H. Blessing, Acta Cryst. (1995), A51, 33-38
;
_exptl_crystal_colour 'dark red'
_exptl_crystal_density_diffrn 2.006
_exptl_crystal_density_method 'not measured'
_exptl_crystal_description prism
_exptl_crystal_F_000 828
_exptl_crystal_size_max 0.38
_exptl_crystal_size_mid 0.26
_exptl_crystal_size_min 0.13
_refine_diff_density_max 2.9
_refine_diff_density_min -1.894
_refine_diff_density_rms 0.229
_refine_ls_extinction_method none
_refine_ls_goodness_of_fit_ref 1.228
_refine_ls_hydrogen_treatment constr
_refine_ls_matrix_type full
_refine_ls_number_constraints 0
_refine_ls_number_parameters 310
_refine_ls_number_reflns 6479
_refine_ls_number_restraints 0
_refine_ls_restrained_S_all 1.228
_refine_ls_R_factor_all 0.099
_refine_ls_R_factor_gt 0.0639
_refine_ls_shift/su_max 0
_refine_ls_shift/su_mean 0
_refine_ls_structure_factor_coef Fsqd
_refine_ls_weighting_details 'w=1/[\s^2^(Fo^2^)+(0.0428P)^2^+17.9314P] where P=(Fo^2^+2Fc^2^)/3'
_refine_ls_weighting_scheme calc
_refine_ls_wR_factor_gt 0.1441
_refine_ls_wR_factor_ref 0.1585
_reflns_Friedel_coverage 0
_reflns_number_gt 4584
_reflns_number_total 6479
_reflns_threshold_expression 'I > 2\s(I)'
_cod_data_source_file c6dt00464d2.cif
_cod_data_source_block shelx
_cod_depositor_comments 'Adding full bibliography for 7038673--7038676.cif.'
_cod_database_code 7038676

loop_
_symmetry_equiv_pos_as_xyz
'x, y, z'
'-x, -y, -z'

loop_
_atom_site_label
_atom_site_type_symbol
_atom_site_fract_x
_atom_site_fract_y
_atom_site_fract_z
_atom_site_U_iso_or_equiv
_atom_site_adp_type
_atom_site_occupancy
_atom_site_site_symmetry_order
_atom_site_calc_flag
_atom_site_refinement_flags_posn
_atom_site_refinement_flags_adp
_atom_site_refinement_flags_occupancy
C1 C -0.0087(14) 0.7540(9) -0.0529(7) 0.029(2) Uani 1 1 d . . .
C2 C -0.0521(13) 0.8612(9) -0.0901(8) 0.034(2) Uani 1 1 d . . .
C3 C 0.0549(14) 0.9330(10) -0.0994(9) 0.037(3) Uani 1 1 d . . .
H3 H 0.0269 1.0029 -0.1269 0.045 Uiso 1 1 calc R U .
C4 C 0.7957(14) 0.1005(10) 0.0673(9) 0.039(3) Uani 1 1 d . . .
H4 H 0.724 0.0524 0.0709 0.047 Uiso 1 1 calc R U .
C5 C 0.7534(14) 0.2062(9) 0.0295(7) 0.032(2) Uani 1 1 d . . .
C6 C 0.1426(13) 0.7194(8) -0.0221(7) 0.027(2) Uani 1 1 d . . .
C7 C -0.0990(15) 0.7603(9) -0.5083(8) 0.033(2) Uani 1 1 d . . .
C8 C -0.1759(15) 0.8675(9) -0.4884(8) 0.038(3) Uani 1 1 d . . .
C9 C 1.1322(18) 0.0461(9) -0.4508(9) 0.049(3) Uani 1 1 d . . .
H9 H 1.1823 -0.0247 -0.4671 0.058 Uiso 1 1 calc R U .
C10 C 1.0113(16) 0.0664(10) -0.3638(9) 0.042(3) Uani 1 1 d . . .
H10 H 0.9802 0.0092 -0.3211 0.05 Uiso 1 1 calc R U .
C11 C 0.9383(15) 0.1719(9) -0.3418(8) 0.036(3) Uani 1 1 d . . .
C12 C -0.0222(14) 0.2596(8) -0.4047(8) 0.029(2) Uani 1 1 d . . .
C21 C 0.274(2) 0.6828(12) -0.2624(9) 0.056(4) Uani 1 1 d . . .
H21A H 0.3722 0.7044 -0.2501 0.067 Uiso 1 1 calc R U .
H21B H 0.1854 0.6827 -0.2032 0.067 Uiso 1 1 calc R U .
C22 C 0.208(2) 0.7563(12) -0.3373(11) 0.063(4) Uani 1 1 d . . .
H22A H 0.2127 0.8306 -0.3312 0.075 Uiso 1 1 calc R U .
H22B H 0.09 0.7526 -0.3343 0.075 Uiso 1 1 calc R U .
C23 C 0.3282(18) 0.7143(12) -0.4290(10) 0.056(4) Uani 1 1 d . . .
H23A H 0.2703 0.7279 -0.4811 0.067 Uiso 1 1 calc R U .
H23B H 0.429 0.7468 -0.4473 0.067 Uiso 1 1 calc R U .
C24 C 0.3760(16) 0.5951(11) -0.4026(8) 0.046(3) Uani 1 1 d . . .
H24A H 0.3178 0.5553 -0.4322 0.055 Uiso 1 1 calc R U .
H24B H 0.4996 0.5693 -0.425 0.055 Uiso 1 1 calc R U .
C31 C 0.3964(17) 0.2982(10) -0.3390(8) 0.044(3) Uani 1 1 d . . .
H31A H 0.4982 0.3293 -0.3622 0.053 Uiso 1 1 calc R U .
H31B H 0.315 0.3301 -0.3779 0.053 Uiso 1 1 calc R U .
C32 C 0.4442(18) 0.1757(10) -0.3436(9) 0.048(3) Uani 1 1 d . . .
H32A H 0.3973 0.1535 -0.3913 0.058 Uiso 1 1 calc R U .
H32B H 0.5686 0.1508 -0.3601 0.058 Uiso 1 1 calc R U .
C33 C 0.367(2) 0.1304(12) -0.2456(11) 0.066(4) Uani 1 1 d . . .
H33A H 0.3012 0.0775 -0.2492 0.079 Uiso 1 1 calc R U .
H33B H 0.4567 0.096 -0.2125 0.079 Uiso 1 1 calc R U .
C34 C 0.254(2) 0.2257(14) -0.1958(11) 0.069(5) Uani 1 1 d . . .
H34A H 0.1364 0.2334 -0.2015 0.083 Uiso 1 1 calc R U .
H34B H 0.2536 0.2172 -0.1282 0.083 Uiso 1 1 calc R U .
Cl1 Cl -0.2391(4) 0.9051(3) -0.1307(3) 0.0551(9) Uani 1 1 d . . .
Cl2 Cl 0.5597(3) 0.2448(2) -0.0040(2) 0.0403(7) Uani 1 1 d . . .
Cl3 Cl -0.3279(5) 0.8940(3) -0.3811(3) 0.0645(11) Uani 1 1 d . . .
Cl4 Cl 0.7932(4) 0.1939(2) -0.2306(2) 0.0431(7) Uani 1 1 d . . .
K1 K 0.0319(3) 0.4917(2) -0.24083(19) 0.0450(7) Uani 1 1 d . . .
K2 K 0.5041(4) 0.4435(2) -0.1720(2) 0.0430(6) Uani 1 1 d . . .
O1 O 0.3250(11) 0.5782(7) -0.3000(6) 0.043(2) Uani 1 1 d . . .
O2 O 0.3199(11) 0.3178(7) -0.2400(6) 0.043(2) Uani 1 1 d . . .
O3 O -0.3219(12) 0.6079(7) -0.2087(6) 0.047(2) Uani 1 1 d . . .
H3A H -0.3528 0.6523 -0.1544 0.056 Uiso 1 1 calc R U .
H3B H -0.3435 0.6534 -0.2651 0.056 Uiso 1 1 calc R U .
Pt1 Pt 0 0.5 0 0.02664(16) Uani 1 2 d S . P
Pt2 Pt 0 0.5 -0.5 0.02815(17) Uani 1 2 d S . P
S1 S -0.1445(3) 0.6639(2) -0.0496(2) 0.0328(6) Uani 1 1 d . . .
S2 S 0.2085(3) 0.5839(2) 0.01848(19) 0.0301(6) Uani 1 1 d . . .
S3 S -0.1644(4) 0.6524(2) -0.4300(2) 0.0385(7) Uani 1 1 d . . .
S4 S -0.1321(3) 0.3932(2) -0.37691(19) 0.0308(6) Uani 1 1 d . . .

loop_
_atom_site_aniso_label
_atom_site_aniso_U_11
_atom_site_aniso_U_22
_atom_site_aniso_U_33
_atom_site_aniso_U_23
_atom_site_aniso_U_13
_atom_site_aniso_U_12
C1 0.034(6) 0.033(6) 0.020(5) -0.002(4) -0.004(4) -0.009(5)
C2 0.023(5) 0.036(6) 0.040(6) -0.002(5) -0.003(4) -0.006(4)
C3 0.028(6) 0.031(6) 0.049(7) 0.005(5) -0.009(5) -0.004(5)
C4 0.029(6) 0.039(7) 0.052(7) -0.005(5) -0.008(5) -0.015(5)
C5 0.032(6) 0.035(6) 0.030(6) -0.003(4) -0.002(4) -0.014(5)
C6 0.027(5) 0.026(5) 0.027(5) -0.001(4) -0.005(4) -0.004(4)
C7 0.044(7) 0.025(6) 0.032(6) -0.002(4) -0.013(5) -0.005(5)
C8 0.040(6) 0.033(6) 0.041(7) -0.011(5) -0.008(5) -0.006(5)
C9 0.070(9) 0.015(6) 0.054(8) -0.005(5) -0.009(7) -0.002(5)
C10 0.044(7) 0.027(6) 0.057(8) 0.007(5) -0.019(6) -0.009(5)
C11 0.045(7) 0.024(6) 0.039(6) -0.004(5) -0.010(5) -0.008(5)
C12 0.034(6) 0.025(5) 0.035(6) 0.003(4) -0.020(5) -0.009(4)
C21 0.067(9) 0.055(9) 0.035(7) -0.015(6) -0.010(6) 0.011(7)
C22 0.069(10) 0.042(8) 0.070(10) -0.008(7) -0.019(8) 0.009(7)
C23 0.051(8) 0.062(9) 0.045(8) 0.010(6) -0.008(6) -0.007(7)
C24 0.036(7) 0.063(9) 0.036(7) -0.020(6) 0.001(5) -0.008(6)
C31 0.050(7) 0.047(8) 0.034(6) -0.007(5) -0.007(5) -0.010(6)
C32 0.057(8) 0.035(7) 0.047(8) -0.009(5) -0.007(6) -0.003(6)
C33 0.083(11) 0.050(9) 0.064(10) 0.007(7) -0.004(8) -0.035(8)
C34 0.070(10) 0.082(12) 0.060(10) -0.010(8) 0.008(8) -0.049(9)
Cl1 0.0397(17) 0.0422(18) 0.087(3) 0.0205(16) -0.0308(16) -0.0103(13)
Cl2 0.0265(13) 0.0417(16) 0.0548(18) 0.0027(13) -0.0118(12) -0.0120(11)
Cl3 0.086(3) 0.0346(18) 0.054(2) -0.0125(15) 0.0085(18) 0.0012(17)
Cl4 0.0456(16) 0.0363(16) 0.0412(16) 0.0063(12) -0.0024(12) -0.0100(12)
K1 0.0240(14) 0.067(2) 0.0446(16) -0.0168(13) -0.0047(11) -0.0088(13)
K2 0.0446(15) 0.0396(15) 0.0489(16) 0.0000(11) -0.0197(12) -0.0088(12)
O1 0.043(5) 0.044(5) 0.038(5) 0.000(4) -0.009(4) -0.003(4)
O2 0.040(5) 0.049(5) 0.042(5) -0.015(4) -0.002(4) -0.014(4)
O3 0.063(6) 0.048(5) 0.034(5) -0.002(4) -0.014(4) -0.021(4)
Pt1 0.0275(3) 0.0252(3) 0.0268(3) -0.0017(2) -0.0067(2) -0.0046(2)
Pt2 0.0344(3) 0.0216(3) 0.0289(3) -0.0010(2) -0.0090(2) -0.0053(2)
S1 0.0295(14) 0.0270(14) 0.0452(16) -0.0007(11) -0.0168(12) -0.0045(11)
S2 0.0269(13) 0.0279(14) 0.0369(14) 0.0017(11) -0.0109(11) -0.0067(10)
S3 0.0461(17) 0.0254(14) 0.0373(16) -0.0006(11) -0.0014(12) -0.0048(12)
S4 0.0342(14) 0.0232(13) 0.0338(14) -0.0022(10) -0.0065(11) -0.0053(10)

loop_
_atom_type_symbol
_atom_type_description
_atom_type_scat_dispersion_real
_atom_type_scat_dispersion_imag
_atom_type_scat_source
C C 0.0033 0.0016 'International Tables Vol C Tables 4.2.6.8 and 6.1.1.4'
H H 0 0 'International Tables Vol C Tables 4.2.6.8 and 6.1.1.4'
Cl Cl 0.1484 0.1585 'International Tables Vol C Tables 4.2.6.8 and 6.1.1.4'
K K 0.2009 0.2494 'International Tables Vol C Tables 4.2.6.8 and 6.1.1.4'
O O 0.0106 0.006 'International Tables Vol C Tables 4.2.6.8 and 6.1.1.4'
Pt Pt -1.7033 8.3905 'International Tables Vol C Tables 4.2.6.8 and 6.1.1.4'
S S 0.1246 0.1234 'International Tables Vol C Tables 4.2.6.8 and 6.1.1.4'

loop_
_exptl_crystal_face_index_h
_exptl_crystal_face_index_k
_exptl_crystal_face_index_l
_exptl_crystal_face_perp_dist
1 12 0 0.037
-1 -10 1 0.117
-1 -4 -17 0.275
1 2 13 0.145
-5 -1 -2 0.115
5 1 6 0.142
7 1 -4 0.16
-4 -1 -8 0.184

loop_
_geom_angle_atom_site_label_1
_geom_angle_atom_site_label_2
_geom_angle_atom_site_label_3
_geom_angle
_geom_angle_site_symmetry_1
_geom_angle_site_symmetry_3
C6 C1 C2 119.8(10) . .
C6 C1 S1 120.9(8) . .
C2 C1 S1 119.2(8) . .
C3 C2 C1 121.4(10) . .
C3 C2 Cl1 118.2(9) . .
C1 C2 Cl1 120.3(9) . .
C4 C3 C2 119.0(11) 2_665 .
C4 C3 H3 120.5 2_665 .
C2 C3 H3 120.5 . .
C3 C4 C5 119.6(11) 2_665 .
C3 C4 H4 120.2 2_665 .
C5 C4 H4 120.2 . .
C4 C5 C6 122.1(10) . 2_665
C4 C5 Cl2 117.3(8) . .
C6 C5 Cl2 120.6(8) 2_665 .
C1 C6 C5 118.0(10) . 2_665
C1 C6 S2 121.4(8) . .
C5 C6 S2 120.5(8) 2_665 .
C12 C7 C8 118.5(10) 2_564 .
C12 C7 S3 120.5(8) 2_564 .
C8 C7 S3 120.8(9) . .
C9 C8 C7 122.5(11) 2_664 .
C9 C8 Cl3 118.2(9) 2_664 .
C7 C8 Cl3 119.2(9) . .
C8 C9 C10 118.7(11) 2_664 .
C8 C9 H9 120.6 2_664 .
C10 C9 H9 120.6 . .
C11 C10 C9 119.4(11) . .
C11 C10 H10 120.3 . .
C9 C10 H10 120.3 . .
C10 C11 C12 122.1(11) . 1_655
C10 C11 Cl4 117.9(9) . .
C12 C11 Cl4 120.0(9) 1_655 .
C7 C12 C11 118.8(10) 2_564 1_455
C7 C12 S4 121.0(8) 2_564 .
C11 C12 S4 120.2(9) 1_455 .
O1 C21 C22 105.0(11) . .
O1 C21 K1 51.5(7) . .
C22 C21 K1 98.7(10) . .
O1 C21 K2 51.5(5) . .
C22 C21 K2 155.0(9) . .
K1 C21 K2 73.7(3) . .
O1 C21 H21A 110.7 . .
C22 C21 H21A 110.7 . .
K1 C21 H21A 149.5 . .
K2 C21 H21A 76.2 . .
O1 C21 H21B 110.7 . .
C22 C21 H21B 110.7 . .
K1 C21 H21B 65.7 . .
K2 C21 H21B 88.2 . .
H21A C21 H21B 108.8 . .
C21 C22 C23 103.3(11) . .
C21 C22 H22A 111.1 . .
C23 C22 H22A 111.1 . .
C21 C22 H22B 111.1 . .
C23 C22 H22B 111.1 . .
H22A C22 H22B 109.1 . .
C24 C23 C22 102.3(10) . .
C24 C23 H23A 111.3 . .
C22 C23 H23A 111.3 . .
C24 C23 H23B 111.3 . .
C22 C23 H23B 111.3 . .
H23A C23 H23B 109.2 . .
O1 C24 C23 108.2(10) . .
O1 C24 H24A 110.1 . .
C23 C24 H24A 110.1 . .
O1 C24 H24B 110.1 . .
C23 C24 H24B 110.1 . .
H24A C24 H24B 108.4 . .
O2 C31 C32 106.1(10) . .
O2 C31 K1 51.5(5) . .
C32 C31 K1 137.1(8) . .
O2 C31 H31A 110.5 . .
C32 C31 H31A 110.5 . .
K1 C31 H31A 111.8 . .
O2 C31 H31B 110.5 . .
C32 C31 H31B 110.5 . .
K1 C31 H31B 61.5 . .
H31A C31 H31B 108.7 . .
C33 C32 C31 105.6(11) . .
C33 C32 H32A 110.6 . .
C31 C32 H32A 110.6 . .
C33 C32 H32B 110.6 . .
C31 C32 H32B 110.6 . .
H32A C32 H32B 108.7 . .
C34 C33 C32 104.6(12) . .
C34 C33 H33A 110.8 . .
C32 C33 H33A 110.8 . .
C34 C33 H33B 110.8 . .
C32 C33 H33B 110.8 . .
H33A C33 H33B 108.9 . .
O2 C34 C33 107.1(11) . .
O2 C34 K1 50.6(7) . .
C33 C34 K1 141.8(11) . .
O2 C34 H34A 110.3 . .
C33 C34 H34A 110.3 . .
K1 C34 H34A 63.9 . .
O2 C34 H34B 110.3 . .
C33 C34 H34B 110.3 . .
K1 C34 H34B 107 . .
H34A C34 H34B 108.5 . .
C5 Cl2 K2 120.7(4) . .
C11 Cl4 K2 124.1(4) . .
O1 K1 O2 72.7(2) . .
O1 K1 O3 127.3(3) . .
O2 K1 O3 159.7(3) . .
O1 K1 S4 125.1(2) . .
O2 K1 S4 97.10(19) . .
O3 K1 S4 74.63(18) . .
O1 K1 C21 23.9(3) . .
O2 K1 C21 92.7(3) . .
O3 K1 C21 106.1(3) . .
S4 K1 C21 136.9(2) . .
O1 K1 Pt1 94.77(18) . .
O2 K1 Pt1 86.66(18) . .
O3 K1 Pt1 87.97(17) . .
S4 K1 Pt1 139.32(10) . .
C21 K1 Pt1 83.0(2) . .
O1 K1 S2 133.55(19) . 2_565
O2 K1 S2 95.42(19) . 2_565
O3 K1 S2 68.60(18) . 2_565
S4 K1 S2 100.50(10) . 2_565
C21 K1 S2 120.3(2) . 2_565
Pt1 K1 S2 38.95(5) . 2_565
O1 K1 C31 68.1(3) . .
O2 K1 C31 23.3(3) . .
O3 K1 C31 156.6(3) . .
S4 K1 C31 82.0(2) . .
C21 K1 C31 91.7(3) . .
Pt1 K1 C31 109.6(2) . .
S2 K1 C31 115.6(2) 2_565 .
O1 K1 C34 95.0(3) . .
O2 K1 C34 22.6(3) . .
O3 K1 C34 137.1(3) . .
S4 K1 C34 87.0(3) . .
C21 K1 C34 113.5(3) . .
Pt1 K1 C34 81.3(3) . .
S2 K1 C34 77.5(2) 2_565 .
C31 K1 C34 38.1(3) . .
O1 K1 S1 92.3(2) . .
O2 K1 S1 122.17(18) . .
O3 K1 S1 59.85(18) . .
S4 K1 S1 133.46(10) . .
C21 K1 S1 70.3(2) . .
Pt1 K1 S1 38.07(5) . .
S2 K1 S1 55.69(8) 2_565 .
C31 K1 S1 142.7(2) . .
C34 K1 S1 119.3(3) . .
O1 K1 S3 92.92(19) . .
O2 K1 S3 134.48(19) . .
O3 K1 S3 55.76(17) . .
S4 K1 S3 55.92(8) . .
C21 K1 S3 88.0(2) . .
Pt1 K1 S3 138.36(9) . .
S2 K1 S3 123.01(9) 2_565 .
C31 K1 S3 111.2(2) . .
C34 K1 S3 138.6(3) . .
S1 K1 S3 100.83(9) . .
O1 K1 Pt2 90.74(18) . .
O2 K1 Pt2 100.55(18) . .
O3 K1 Pt2 84.06(17) . .
S4 K1 Pt2 36.87(6) . .
C21 K1 Pt2 100.0(2) . .
Pt1 K1 Pt2 171.98(7) . .
S2 K1 Pt2 135.68(8) 2_565 .
C31 K1 Pt2 77.8(2) . .
C34 K1 Pt2 104.0(3) . .
S1 K1 Pt2 136.01(9) . .
S3 K1 Pt2 35.19(5) . .
O3 K2 O1 80.8(3) 1_655 .
O3 K2 O2 147.7(3) 1_655 .
O1 K2 O2 71.7(3) . .
O3 K2 Cl2 122.7(2) 1_655 .
O1 K2 Cl2 155.1(2) . .
O2 K2 Cl2 87.5(2) . .
O3 K2 C21 67.2(3) 1_655 .
O1 K2 C21 23.3(3) . .
O2 K2 C21 91.1(3) . .
Cl2 K2 C21 153.1(3) . .
O3 K2 S2 88.9(2) 1_655 .
O1 K2 S2 88.65(18) . .
O2 K2 S2 106.60(18) . .
Cl2 K2 S2 84.32(9) . .
C21 K2 S2 70.3(2) . .
O3 K2 Cl4 110.3(2) 1_655 .
O1 K2 Cl4 124.0(2) . .
O2 K2 Cl4 73.67(19) . .
Cl2 K2 Cl4 59.21(8) . .
C21 K2 Cl4 145.3(2) . .
S2 K2 Cl4 143.53(10) . .
O3 K2 S2 68.30(19) 1_655 2_665
O1 K2 S2 147.9(2) . 2_665
O2 K2 S2 140.3(2) . 2_665
Cl2 K2 S2 54.43(8) . 2_665
C21 K2 S2 127.6(3) . 2_665
S2 K2 S2 82.60(9) . 2_665
Cl4 K2 S2 76.76(9) . 2_665
O3 K2 S4 69.3(2) 1_655 1_655
O1 K2 S4 86.53(18) . 1_655
O2 K2 S4 92.09(18) . 1_655
Cl2 K2 S4 108.24(10) . 1_655
C21 K2 S4 98.7(2) . 1_655
S2 K2 S4 158.13(11) . 1_655
Cl4 K2 S4 52.30(7) . 1_655
S2 K2 S4 90.26(9) 2_665 1_655
O3 K2 K1 119.4(2) 1_655 .
O1 K2 K1 41.62(18) . .
O2 K2 K1 43.20(18) . .
Cl2 K2 K1 113.56(10) . .
C21 K2 K1 52.4(3) . .
S2 K2 K1 75.59(8) . .
Cl4 K2 K1 116.48(10) . .
S2 K2 K1 156.40(10) 2_665 .
S4 K2 K1 113.33(9) 1_655 .
O3 K2 K1 40.4(2) 1_655 1_655
O1 K2 K1 109.16(19) . 1_655
O2 K2 K1 136.32(19) . 1_655
Cl2 K2 K1 95.23(8) . 1_655
C21 K2 K1 104.1(3) . 1_655
S2 K2 K1 117.06(9) . 1_655
Cl4 K2 K1 70.71(8) . 1_655
S2 K2 K1 50.55(7) 2_665 1_655
S4 K2 K1 45.71(6) 1_655 1_655
K1 K2 K1 150.09(10) . 1_655
C21 O1 C24 107.1(9) . .
C21 O1 K1 104.6(8) . .
C24 O1 K1 112.0(7) . .
C21 O1 K2 105.2(7) . .
C24 O1 K2 129.7(7) . .
K1 O1 K2 95.6(3) . .
C34 O2 C31 107.4(10) . .
C34 O2 K1 106.8(9) . .
C31 O2 K1 105.3(7) . .
C34 O2 K2 129.8(9) . .
C31 O2 K2 110.6(7) . .
K1 O2 K2 93.5(3) . .
K2 O3 K1 102.0(3) 1_455 .
K2 O3 H3A 111.4 1_455 .
K1 O3 H3A 111.4 . .
K2 O3 H3B 111.4 1_455 .
K1 O3 H3B 111.4 . .
H3A O3 H3B 109.2 . .
S1 Pt1 S1 180 2_565 .
S1 Pt1 S2 91.10(9) 2_565 .
S1 Pt1 S2 88.90(9) . .
S1 Pt1 S2 88.90(9) 2_565 2_565
S1 Pt1 S2 91.10(9) . 2_565
S2 Pt1 S2 180 . 2_565
S1 Pt1 K1 73.26(9) 2_565 2_565
S1 Pt1 K1 106.74(9) . 2_565
S2 Pt1 K1 70.94(8) . 2_565
S2 Pt1 K1 109.07(8) 2_565 2_565
S1 Pt1 K1 106.74(9) 2_565 .
S1 Pt1 K1 73.26(9) . .
S2 Pt1 K1 109.07(8) . .
S2 Pt1 K1 70.93(8) 2_565 .
K1 Pt1 K1 180 2_565 .
S3 Pt2 S3 180.00(14) . 2_564
S3 Pt2 S4 89.17(10) . 2_564
S3 Pt2 S4 90.83(10) 2_564 2_564
S3 Pt2 S4 90.83(10) . .
S3 Pt2 S4 89.17(10) 2_564 .
S4 Pt2 S4 180 2_564 .
S3 Pt2 K1 69.49(9) . .
S3 Pt2 K1 110.51(9) 2_564 .
S4 Pt2 K1 123.94(8) 2_564 .
S4 Pt2 K1 56.06(8) . .
S3 Pt2 K1 110.51(9) . 2_564
S3 Pt2 K1 69.49(9) 2_564 2_564
S4 Pt2 K1 56.06(8) 2_564 2_564
S4 Pt2 K1 123.94(8) . 2_564
K1 Pt2 K1 180 . 2_564
C1 S1 Pt1 104.6(4) . .
C1 S1 K1 110.1(4) . .
Pt1 S1 K1 68.67(8) . .
C6 S2 Pt1 104.0(4) . .
C6 S2 K1 114.6(3) . 2_565
Pt1 S2 K1 70.11(8) . 2_565
C6 S2 K2 109.1(3) . .
Pt1 S2 K2 89.36(9) . .
K1 S2 K2 134.90(10) 2_565 .
C6 S2 K2 112.2(4) . 2_665
Pt1 S2 K2 138.36(11) . 2_665
K1 S2 K2 76.44(8) 2_565 2_665
K2 S2 K2 97.40(9) . 2_665
C7 S3 Pt2 105.0(4) . .
C7 S3 K1 129.3(4) . .
Pt2 S3 K1 75.33(9) . .
C12 S4 Pt2 103.9(4) . .
C12 S4 K1 112.3(3) . .
Pt2 S4 K1 87.08(10) . .
C12 S4 K2 121.2(4) . 1_455
Pt2 S4 K2 134.75(11) . 1_455
K1 S4 K2 79.50(9) . 1_455

loop_
_geom_bond_atom_site_label_1
_geom_bond_atom_site_label_2
_geom_bond_distance
_geom_bond_site_symmetry_2
C1 C6 1.386(14) .
C1 C2 1.401(15) .
C1 S1 1.761(11) .
C2 C3 1.378(16) .
C2 Cl1 1.733(11) .
C3 C4 1.381(16) 2_665
C3 H3 0.93 .
C4 C3 1.381(16) 2_665
C4 C5 1.387(16) .
C4 H4 0.93 .
C5 C6 1.390(15) 2_665
C5 Cl2 1.727(11) .
C6 C5 1.390(15) 2_665
C6 S2 1.755(10) .
C7 C12 1.395(16) 2_564
C7 C8 1.394(15) .
C7 S3 1.756(11) .
C8 C9 1.373(17) 2_664
C8 Cl3 1.734(12) .
C9 C8 1.373(17) 2_664
C9 C10 1.395(18) .
C9 H9 0.93 .
C10 C11 1.375(16) .
C10 H10 0.93 .
C11 C12 1.391(15) 1_655
C11 Cl4 1.744(12) .
C12 C7 1.395(16) 2_564
C12 C11 1.391(15) 1_455
C12 S4 1.770(11) .
C21 O1 1.429(16) .
C21 C22 1.470(19) .
C21 K1 3.415(17) .
C21 K2 3.486(14) .
C21 H21A 0.97 .
C21 H21B 0.97 .
C22 C23 1.51(2) .
C22 H22A 0.97 .
C22 H22B 0.97 .
C23 C24 1.501(19) .
C23 H23A 0.97 .
C23 H23B 0.97 .
C24 O1 1.435(14) .
C24 H24A 0.97 .
C24 H24B 0.97 .
C31 O2 1.434(14) .
C31 C32 1.520(17) .
C31 K1 3.502(13) .
C31 H31A 0.97 .
C31 H31B 0.97 .
C32 C33 1.496(18) .
C32 H32A 0.97 .
C32 H32B 0.97 .
C33 C34 1.48(2) .
C33 H33A 0.97 .
C33 H33B 0.97 .
C34 O2 1.412(17) .
C34 K1 3.519(19) .
C34 H34A 0.97 .
C34 H34B 0.97 .
Cl2 K2 3.317(4) .
Cl4 K2 3.543(4) .
K1 O1 2.763(9) .
K1 O2 2.839(9) .
K1 O3 2.883(9) .
K1 S4 3.169(4) .
K1 Pt1 3.440(3) .
K1 S2 3.457(4) 2_565
K1 S1 3.537(4) .
K1 S3 3.694(4) .
K1 Pt2 3.815(3) .
K2 O3 2.717(9) 1_655
K2 O1 2.825(8) .
K2 O2 2.844(9) .
K2 S2 3.523(4) .
K2 S2 3.576(4) 2_665
K2 S4 3.617(4) 1_655
K2 K1 4.353(4) 1_655
O3 K2 2.717(9) 1_455
O3 H3A 0.97 .
O3 H3B 0.97 .
Pt1 S1 2.277(3) 2_565
Pt1 S1 2.277(3) .
Pt1 S2 2.300(3) .
Pt1 S2 2.300(3) 2_565
Pt1 K1 3.440(3) 2_565
Pt2 S3 2.273(3) .
Pt2 S3 2.273(3) 2_564
Pt2 S4 2.292(3) 2_564
Pt2 S4 2.292(3) .
Pt2 K1 3.815(3) 2_564
S2 K1 3.457(4) 2_565
S2 K2 3.577(4) 2_665
S4 K2 3.617(4) 1_455

loop_
_geom_torsion_atom_site_label_1
_geom_torsion_atom_site_label_2
_geom_torsion_atom_site_label_3
_geom_torsion_atom_site_label_4
_geom_torsion
_geom_torsion_site_symmetry_1
_geom_torsion_site_symmetry_4
C6 C1 C2 C3 1.8(17) . .
S1 C1 C2 C3 -176.2(9) . .
C6 C1 C2 Cl1 179.0(8) . .
S1 C1 C2 Cl1 1.0(13) . .
C1 C2 C3 C4 -2.9(18) . 2_665
Cl1 C2 C3 C4 179.8(9) . 2_665
C3 C4 C5 C6 0.4(17) 2_665 2_665
C3 C4 C5 Cl2 -176.9(9) 2_665 .
C2 C1 C6 C5 0.1(15) . 2_665
S1 C1 C6 C5 178.0(8) . 2_665
C2 C1 C6 S2 -176.3(8) . .
S1 C1 C6 S2 1.7(13) . .
C12 C7 C8 C9 -2.5(18) 2_564 2_664
S3 C7 C8 C9 -177.8(10) . 2_664
C12 C7 C8 Cl3 179.5(8) 2_564 .
S3 C7 C8 Cl3 4.2(14) . .
C8 C9 C10 C11 1(2) 2_664 .
C9 C10 C11 C12 1.7(19) . 1_655
C9 C10 C11 Cl4 -177.8(10) . .
O1 C21 C22 C23 -38.2(16) . .
K1 C21 C22 C23 -90.6(11) . .
K2 C21 C22 C23 -21(3) . .
C21 C22 C23 C24 31.4(16) . .
C22 C23 C24 O1 -14.1(15) . .
O2 C31 C32 C33 8.0(15) . .
K1 C31 C32 C33 -42.1(17) . .
C31 C32 C33 C34 10.3(16) . .
C32 C33 C34 O2 -25.7(18) . .
C32 C33 C34 K1 21(2) . .
C4 C5 Cl2 K2 -154.1(8) . .
C6 C5 Cl2 K2 28.6(10) 2_665 .
C10 C11 Cl4 K2 -163.9(8) . .
C12 C11 Cl4 K2 16.5(12) 1_655 .
C22 C21 O1 C24 29.7(14) . .
K1 C21 O1 C24 119.0(9) . .
K2 C21 O1 C24 -140.9(9) . .
C22 C21 O1 K1 -89.3(11) . .
K2 C21 O1 K1 100.1(5) . .
C22 C21 O1 K2 170.6(10) . .
K1 C21 O1 K2 -100.1(5) . .
C23 C24 O1 C21 -9.2(14) . .
C23 C24 O1 K1 104.9(10) . .
C23 C24 O1 K2 -137.0(9) . .
C33 C34 O2 C31 31.8(16) . .
K1 C34 O2 C31 -112.5(9) . .
C33 C34 O2 K1 144.3(11) . .
C33 C34 O2 K2 -106.1(13) . .
K1 C34 O2 K2 109.6(9) . .
C32 C31 O2 C34 -24.5(14) . .
K1 C31 O2 C34 113.6(11) . .
C32 C31 O2 K1 -138.1(8) . .
C32 C31 O2 K2 122.1(9) . .
K1 C31 O2 K2 -99.8(5) . .
C6 C1 S1 Pt1 -4.3(9) . .
C2 C1 S1 Pt1 173.7(8) . .
C6 C1 S1 K1 -76.5(9) . .
C2 C1 S1 K1 101.4(9) . .
C1 C6 S2 Pt1 1.8(9) . .
C5 C6 S2 Pt1 -174.4(8) 2_665 .
C1 C6 S2 K1 -72.4(9) . 2_565
C5 C6 S2 K1 111.3(8) 2_665 2_565
C1 C6 S2 K2 96.1(8) . .
C5 C6 S2 K2 -80.2(9) 2_665 .
C1 C6 S2 K2 -157.2(8) . 2_665
C5 C6 S2 K2 26.6(9) 2_665 2_665
C12 C7 S3 Pt2 3.8(10) 2_564 .
C8 C7 S3 Pt2 179.0(9) . .
C12 C7 S3 K1 87.0(9) 2_564 .
C8 C7 S3 K1 -97.8(10) . .
C7 C12 S4 Pt2 -6.9(9) 2_564 .
C11 C12 S4 Pt2 176.3(8) 1_455 .
C7 C12 S4 K1 -99.5(8) 2_564 .
C11 C12 S4 K1 83.7(9) 1_455 .
C7 C12 S4 K2 169.5(7) 2_564 1_455
C11 C12 S4 K2 -7.4(10) 1_455 1_455
